data_4350140
loop_
_publ_author_name
'Diaz, Armando A.'
'Young, Jackie D.'
'Khan, Masood A.'
'Wehmschulte, Rudolf J.'

_publ_section_title
;
 Facile synthesis of unsymmetrical 9-phospha- and 9-arsafluorenes.
;
_journal_issue 14
_journal_name_full 'Inorganic chemistry'
_journal_page_first 5568
_journal_page_last 5575
_journal_paper_doi 10.1021/ic051976l
_journal_volume 45
_journal_year 2006
_chemical_formula_sum 'C34 H38 Cl5 P Ru'
_chemical_formula_weight 755.93
_space_group_IT_number 2
_space_group_name_Hall '-P 1'
_space_group_name_H-M_alt 'P -1'
_symmetry_cell_setting triclinic
_symmetry_space_group_name_H-M 'P -1'
_atom_sites_solution_hydrogens geom
_atom_sites_solution_primary direct
_atom_sites_solution_secondary difmap
_audit_creation_method SHELXL-97
_cell_angle_alpha 79.197(2)
_cell_angle_beta 76.300(2)
_cell_angle_gamma 76.714(2)
_cell_formula_units_Z 2
_cell_length_a 11.0207(16)
_cell_length_b 12.3536(18)
_cell_length_c 12.8898(18)
_cell_measurement_reflns_used 6524
_cell_measurement_temperature 120(2)
_cell_measurement_theta_max 25.9
_cell_measurement_theta_min 3.2
_cell_volume 1642.8(4)
_computing_cell_refinement 'Bruker SMART'
_computing_data_collection 'Bruker SMART'
_computing_data_reduction 'Bruker SAINT'
_computing_molecular_graphics 'Bruker SHELXTL'
_computing_publication_material 'Bruker SHELXTL'
_computing_structure_refinement 'SHELXL-97 (Sheldrick, 1997)'
_computing_structure_solution 'SHELXS-97 (Sheldrick, 1990)'
_diffrn_ambient_temperature 120(2)
_diffrn_measured_fraction_theta_full 0.989
_diffrn_measured_fraction_theta_max 0.989
_diffrn_measurement_device_type 'CCD area detector'
_diffrn_measurement_method 'phi and omega scans'
_diffrn_radiation_monochromator graphite
_diffrn_radiation_source 'fine-focus sealed tube'
_diffrn_radiation_type MoK\a
_diffrn_radiation_wavelength 0.71073
_diffrn_reflns_av_R_equivalents 0.0180
_diffrn_reflns_av_sigmaI/netI 0.0201
_diffrn_reflns_limit_h_max 13
_diffrn_reflns_limit_h_min -13
_diffrn_reflns_limit_k_max 15
_diffrn_reflns_limit_k_min -15
_diffrn_reflns_limit_l_max 16
_diffrn_reflns_limit_l_min -16
_diffrn_reflns_number 17310
_diffrn_reflns_theta_full 26.50
_diffrn_reflns_theta_max 26.50
_diffrn_reflns_theta_min 1.71
_exptl_absorpt_coefficient_mu 0.956
_exptl_absorpt_correction_T_max 0.7369
_exptl_absorpt_correction_T_min 0.6070
_exptl_absorpt_correction_type multi-scan
_exptl_crystal_colour red
_exptl_crystal_density_diffrn 1.528
_exptl_crystal_density_method 'not measured'
_exptl_crystal_description prism
_exptl_crystal_F_000 772
_exptl_crystal_size_max 0.58
_exptl_crystal_size_mid 0.44
_exptl_crystal_size_min 0.34
_refine_diff_density_max 0.697
_refine_diff_density_min -0.639
_refine_diff_density_rms 0.068
_refine_ls_extinction_method none
_refine_ls_goodness_of_fit_ref 1.065
_refine_ls_hydrogen_treatment mixed
_refine_ls_matrix_type full
_refine_ls_number_parameters 378
_refine_ls_number_reflns 6745
_refine_ls_number_restraints 0
_refine_ls_restrained_S_all 1.065
_refine_ls_R_factor_all 0.0289
_refine_ls_R_factor_gt 0.0250
_refine_ls_shift/su_max 0.028
_refine_ls_shift/su_mean 0.000
_refine_ls_structure_factor_coef Fsqd
_refine_ls_weighting_details 'calc w=1/[\s^2^(Fo^2^)+(0.0377P)^2^+1.0332P] where P=(Fo^2^+2Fc^2^)/3'
_refine_ls_weighting_scheme calc
_refine_ls_wR_factor_gt 0.0667
_refine_ls_wR_factor_ref 0.0696
_reflns_number_gt 6154
_reflns_number_total 6745
_reflns_threshold_expression >2sigma(I)
_cod_data_source_file ic051976lsi20051115_031734.cif
_cod_data_source_block rw314m_COMPOUND_13.CHCl3
_cod_depositor_comments
;
The following automatic conversions were performed:

data item '_symmetry_cell_setting' value 'Triclinic' was changed to
'triclinic' in accordance with the
/home/saulius/struct/COD-crude-data/automatic-downloads/DataCite-retrospective/ACS/depositions/lib/dictionaries/cif_core.dic
dictionary named 'cif_core.dic' version 2.4.2 last updated on
2011-04-26.

Automatic conversion script
Id: cif_fix_values 6909 2019-04-08 15:41:33Z antanas 
;
_cod_original_sg_symbol_H-M P-1
_cod_database_code 4350140

loop_
_symmetry_equiv_pos_as_xyz
'x, y, z'
'-x, -y, -z'

loop_
_atom_site_label
_atom_site_type_symbol
_atom_site_fract_x
_atom_site_fract_y
_atom_site_fract_z
_atom_site_U_iso_or_equiv
_atom_site_adp_type
_atom_site_occupancy
_atom_site_symmetry_multiplicity
_atom_site_calc_flag
_atom_site_refinement_flags
Ru1 Ru 0.159540(13) 0.321488(11) 0.353348(11) 0.01864(6) Uani 1 1 d .
Cl1 Cl 0.27397(4) 0.45939(4) 0.36901(4) 0.02526(10) Uani 1 1 d .
Cl2 Cl 0.04366(4) 0.47461(4) 0.24828(4) 0.02662(11) Uani 1 1 d .
P1 P 0.31058(4) 0.28646(4) 0.19384(4) 0.01884(10) Uani 1 1 d .
C1 C 0.55735(18) 0.23346(17) 0.44251(16) 0.0257(4) Uani 1 1 d .
H1A H 0.5335 0.1701 0.4906 0.031 Uiso 1 1 calc R
C2 C 0.5951(2) 0.31561(18) 0.48191(17) 0.0290(4) Uani 1 1 d .
C3 C 0.6012(2) 0.3034(2) 0.59883(18) 0.0376(5) Uani 1 1 d .
H3A H 0.5976 0.3773 0.6181 0.056 Uiso 1 1 calc R
H3B H 0.6811 0.2534 0.6112 0.056 Uiso 1 1 calc R
H3C H 0.5291 0.2716 0.6434 0.056 Uiso 1 1 calc R
C4 C 0.63032(19) 0.40770(17) 0.41024(17) 0.0285(4) Uani 1 1 d .
H4A H 0.6543 0.4648 0.4367 0.034 Uiso 1 1 calc R
C5 C 0.63114(19) 0.41789(17) 0.30026(17) 0.0271(4) Uani 1 1 d .
C6 C 0.6792(2) 0.51339(19) 0.22253(19) 0.0345(5) Uani 1 1 d .
H6A H 0.6574 0.5160 0.1526 0.052 Uiso 1 1 calc R
H6B H 0.7719 0.5019 0.2137 0.052 Uiso 1 1 calc R
H6C H 0.6396 0.5844 0.2508 0.052 Uiso 1 1 calc R
C7 C 0.59264(18) 0.33471(17) 0.26356(16) 0.0251(4) Uani 1 1 d .
H7A H 0.5927 0.3407 0.1890 0.030 Uiso 1 1 calc R
C8 C 0.55400(17) 0.24297(16) 0.33357(16) 0.0233(4) Uani 1 1 d .
C9 C 0.52302(18) 0.15041(16) 0.29180(15) 0.0233(4) Uani 1 1 d .
C10 C 0.58800(19) 0.04118(17) 0.31926(17) 0.0271(4) Uani 1 1 d .
H10A H 0.6452 0.0288 0.3670 0.032 Uiso 1 1 calc R
C11 C 0.5713(2) -0.04970(17) 0.27875(17) 0.0287(4) Uani 1 1 d .
H11A H 0.6158 -0.1231 0.2999 0.034 Uiso 1 1 calc R
C12 C 0.48994(19) -0.03383(16) 0.20752(16) 0.0259(4) Uani 1 1 d .
H12A H 0.4803 -0.0955 0.1780 0.031 Uiso 1 1 calc R
C13 C 0.42271(18) 0.07375(16) 0.17997(15) 0.0219(4) Uani 1 1 d .
C14 C 0.43719(17) 0.16641(15) 0.22227(15) 0.0212(4) Uani 1 1 d .
C15 C 0.33014(18) 0.10194(16) 0.10824(15) 0.0217(4) Uani 1 1 d .
C16 C 0.30440(19) 0.02710(16) 0.05217(16) 0.0250(4) Uani 1 1 d .
H16A H 0.3469 -0.0493 0.0594 0.030 Uiso 1 1 calc R
C17 C 0.21622(19) 0.06386(17) -0.01472(16) 0.0264(4) Uani 1 1 d .
C18 C 0.1826(2) -0.01680(18) -0.07289(18) 0.0330(5) Uani 1 1 d .
H18A H 0.1505 0.0246 -0.1367 0.049 Uiso 1 1 calc R
H18B H 0.1169 -0.0544 -0.0246 0.049 Uiso 1 1 calc R
H18C H 0.2586 -0.0731 -0.0952 0.049 Uiso 1 1 calc R
C19 C 0.15892(19) 0.17709(17) -0.02611(16) 0.0259(4) Uani 1 1 d .
H19A H 0.1020 0.2028 -0.0745 0.031 Uiso 1 1 calc R
C20 C 0.18084(18) 0.25484(16) 0.02996(15) 0.0229(4) Uani 1 1 d .
C21 C 0.1116(2) 0.37486(16) 0.01115(17) 0.0273(4) Uani 1 1 d .
H21A H 0.0814 0.3881 -0.0567 0.041 Uiso 1 1 calc R
H21B H 0.1696 0.4256 0.0070 0.041 Uiso 1 1 calc R
H21C H 0.0387 0.3889 0.0709 0.041 Uiso 1 1 calc R
C22 C 0.26658(18) 0.21505(15) 0.10025(15) 0.0212(4) Uani 1 1 d .
C23 C 0.37653(19) 0.40384(16) 0.11183(15) 0.0238(4) Uani 1 1 d .
H23A H 0.4473 0.3761 0.0552 0.036 Uiso 1 1 calc R
H23B H 0.4075 0.4424 0.1573 0.036 Uiso 1 1 calc R
H23C H 0.3104 0.4564 0.0788 0.036 Uiso 1 1 calc R
C24 C 0.17716(18) 0.14151(15) 0.40038(15) 0.0221(4) Uani 1 1 d .
H24A H 0.2397 0.0906 0.3522 0.027 Uiso 1 1 calc R
C25 C 0.22179(18) 0.18420(16) 0.47594(15) 0.0227(4) Uani 1 1 d .
H25A H 0.3139 0.1627 0.4800 0.027 Uiso 1 1 calc R
C26 C 0.14126(19) 0.27179(16) 0.53241(15) 0.0247(4) Uani 1 1 d .
C27 C 0.1900(2) 0.31918(18) 0.60985(16) 0.0305(4) Uani 1 1 d .
H27A H 0.1727 0.2757 0.6817 0.046 Uiso 1 1 calc R
H27B H 0.1472 0.3977 0.6129 0.046 Uiso 1 1 calc R
H27C H 0.2820 0.3151 0.5856 0.046 Uiso 1 1 calc R
C28 C 0.01797(18) 0.31616(17) 0.51042(15) 0.0245(4) Uani 1 1 d .
H28A H -0.0311 0.3881 0.5364 0.029 Uiso 1 1 calc R
C29 C -0.02347(18) 0.27287(16) 0.43267(15) 0.0240(4) Uani 1 1 d .
H29A H -0.1017 0.3158 0.4064 0.029 Uiso 1 1 calc R
C30 C 0.05261(18) 0.18306(16) 0.37789(15) 0.0223(4) Uani 1 1 d .
C31 C 0.00793(19) 0.12995(16) 0.30052(16) 0.0250(4) Uani 1 1 d .
H31A H 0.0834 0.1048 0.2439 0.030 Uiso 1 1 calc R
C32 C -0.0916(2) 0.20987(18) 0.24442(18) 0.0331(5) Uani 1 1 d .
H32B H -0.0624 0.2806 0.2146 0.050 Uiso 1 1 calc R
H32C H -0.1721 0.2246 0.2965 0.050 Uiso 1 1 calc R
H32D H -0.1044 0.1759 0.1860 0.050 Uiso 1 1 calc R
C33 C -0.0445(2) 0.02550(18) 0.36185(18) 0.0323(5) Uani 1 1 d .
H33A H 0.0226 -0.0282 0.3929 0.048 Uiso 1 1 calc R
H33B H -0.0728 -0.0096 0.3120 0.048 Uiso 1 1 calc R
H33C H -0.1166 0.0478 0.4198 0.048 Uiso 1 1 calc R
C34 C 0.7764(2) 0.31439(17) 0.84672(17) 0.0289(4) Uani 1 1 d .
H34A H 0.7883 0.3865 0.7990 0.035 Uiso 1 1 calc R
Cl3 Cl 0.61630(5) 0.30045(4) 0.86492(4) 0.03398(12) Uani 1 1 d .
Cl4 Cl 0.87923(6) 0.20179(5) 0.78456(5) 0.04052(14) Uani 1 1 d .
Cl5 Cl 0.81205(6) 0.31750(4) 0.97231(4) 0.03599(12) Uani 1 1 d .

loop_
_atom_site_aniso_label
_atom_site_aniso_U_11
_atom_site_aniso_U_22
_atom_site_aniso_U_33
_atom_site_aniso_U_23
_atom_site_aniso_U_13
_atom_site_aniso_U_12
Ru1 0.01834(8) 0.01623(8) 0.01959(9) -0.00415(6) -0.00071(6) -0.00176(6)
Cl1 0.0276(2) 0.0228(2) 0.0266(2) -0.00709(18) -0.00227(18) -0.00770(18)
Cl2 0.0250(2) 0.0213(2) 0.0299(2) -0.00053(18) -0.00501(18) -0.00011(18)
P1 0.0195(2) 0.0166(2) 0.0191(2) -0.00418(17) -0.00127(17) -0.00231(18)
C1 0.0239(9) 0.0263(10) 0.0258(10) -0.0035(8) -0.0028(8) -0.0054(8)
C2 0.0286(10) 0.0311(11) 0.0279(10) -0.0054(8) -0.0062(8) -0.0056(9)
C3 0.0506(14) 0.0385(12) 0.0293(11) -0.0054(9) -0.0111(10) -0.0162(11)
C4 0.0265(10) 0.0273(10) 0.0340(11) -0.0086(8) -0.0062(8) -0.0062(8)
C5 0.0211(9) 0.0272(10) 0.0315(11) -0.0034(8) -0.0041(8) -0.0036(8)
C6 0.0340(11) 0.0319(11) 0.0378(12) -0.0013(9) -0.0060(9) -0.0109(9)
C7 0.0204(9) 0.0269(10) 0.0262(10) -0.0049(8) -0.0032(7) -0.0014(8)
C8 0.0160(8) 0.0253(9) 0.0281(10) -0.0070(8) -0.0032(7) -0.0017(7)
C9 0.0195(9) 0.0246(9) 0.0236(9) -0.0060(7) 0.0008(7) -0.0031(7)
C10 0.0237(10) 0.0271(10) 0.0287(10) -0.0033(8) -0.0061(8) -0.0013(8)
C11 0.0281(10) 0.0202(9) 0.0339(11) -0.0031(8) -0.0049(8) 0.0014(8)
C12 0.0266(10) 0.0213(9) 0.0276(10) -0.0069(8) -0.0013(8) -0.0020(8)
C13 0.0213(9) 0.0214(9) 0.0206(9) -0.0051(7) 0.0010(7) -0.0029(7)
C14 0.0188(9) 0.0196(9) 0.0214(9) -0.0039(7) 0.0017(7) -0.0016(7)
C15 0.0230(9) 0.0209(9) 0.0198(9) -0.0035(7) -0.0003(7) -0.0050(7)
C16 0.0272(10) 0.0197(9) 0.0264(10) -0.0065(7) -0.0010(8) -0.0030(8)
C17 0.0287(10) 0.0269(10) 0.0243(10) -0.0084(8) 0.0001(8) -0.0082(8)
C18 0.0382(12) 0.0299(11) 0.0344(11) -0.0108(9) -0.0081(9) -0.0078(9)
C19 0.0276(10) 0.0269(10) 0.0229(9) -0.0042(8) -0.0043(8) -0.0052(8)
C20 0.0231(9) 0.0219(9) 0.0211(9) -0.0029(7) -0.0007(7) -0.0036(7)
C21 0.0324(11) 0.0225(9) 0.0269(10) -0.0021(8) -0.0086(8) -0.0032(8)
C22 0.0234(9) 0.0195(9) 0.0198(9) -0.0054(7) 0.0004(7) -0.0051(7)
C23 0.0262(10) 0.0202(9) 0.0236(9) -0.0027(7) -0.0016(7) -0.0052(7)
C24 0.0229(9) 0.0176(8) 0.0227(9) -0.0011(7) 0.0004(7) -0.0042(7)
C25 0.0236(9) 0.0200(9) 0.0223(9) 0.0003(7) -0.0042(7) -0.0030(7)
C26 0.0270(10) 0.0234(9) 0.0213(9) -0.0022(7) 0.0002(7) -0.0058(8)
C27 0.0350(11) 0.0317(11) 0.0244(10) -0.0079(8) -0.0058(8) -0.0027(9)
C28 0.0225(9) 0.0251(9) 0.0208(9) -0.0036(7) 0.0034(7) -0.0026(8)
C29 0.0199(9) 0.0236(9) 0.0249(9) -0.0010(7) 0.0005(7) -0.0045(7)
C30 0.0204(9) 0.0211(9) 0.0233(9) -0.0012(7) 0.0006(7) -0.0064(7)
C31 0.0259(10) 0.0242(9) 0.0248(10) -0.0045(8) -0.0017(8) -0.0075(8)
C32 0.0358(12) 0.0304(11) 0.0363(12) -0.0026(9) -0.0136(9) -0.0079(9)
C33 0.0409(12) 0.0277(10) 0.0318(11) -0.0031(8) -0.0076(9) -0.0140(9)
C34 0.0337(11) 0.0230(10) 0.0279(10) -0.0039(8) -0.0037(8) -0.0036(8)
Cl3 0.0330(3) 0.0320(3) 0.0372(3) -0.0095(2) -0.0048(2) -0.0056(2)
Cl4 0.0415(3) 0.0337(3) 0.0384(3) -0.0102(2) 0.0033(2) 0.0012(2)
Cl5 0.0454(3) 0.0295(3) 0.0349(3) -0.0042(2) -0.0144(2) -0.0046(2)

loop_
_atom_type_symbol
_atom_type_description
_atom_type_scat_dispersion_real
_atom_type_scat_dispersion_imag
_atom_type_scat_source
C C 0.0033 0.0016 'International Tables Vol C Tables 4.2.6.8 and 6.1.1.4'
H H 0.0000 0.0000 'International Tables Vol C Tables 4.2.6.8 and 6.1.1.4'
P P 0.1023 0.0942 'International Tables Vol C Tables 4.2.6.8 and 6.1.1.4'
Cl Cl 0.1484 0.1585 'International Tables Vol C Tables 4.2.6.8 and 6.1.1.4'
Ru Ru -1.2594 0.8363 'International Tables Vol C Tables 4.2.6.8 and 6.1.1.4'

loop_
_geom_angle_atom_site_label_1
_geom_angle_atom_site_label_2
_geom_angle_atom_site_label_3
_geom_angle
C24 Ru1 C25 37.89(7)
C24 Ru1 C29 67.39(7)
C25 Ru1 C29 79.84(7)
C24 Ru1 C30 37.90(7)
C25 Ru1 C30 68.59(7)
C29 Ru1 C30 37.46(7)
C24 Ru1 C28 79.55(7)
C25 Ru1 C28 67.06(7)
C29 Ru1 C28 37.39(7)
C30 Ru1 C28 67.81(7)
C24 Ru1 C26 67.73(7)
C25 Ru1 C26 37.45(7)
C29 Ru1 C26 67.12(7)
C30 Ru1 C26 80.48(7)
C28 Ru1 C26 36.78(7)
C24 Ru1 P1 88.64(5)
C25 Ru1 P1 104.26(5)
C29 Ru1 P1 135.48(5)
C30 Ru1 P1 101.83(5)
C28 Ru1 P1 168.10(5)
C26 Ru1 P1 138.53(5)
C24 Ru1 Cl1 135.10(5)
C25 Ru1 Cl1 100.74(5)
C29 Ru1 Cl1 136.25(5)
C30 Ru1 Cl1 167.26(5)
C28 Ru1 Cl1 102.06(5)
C26 Ru1 Cl1 86.79(5)
P1 Ru1 Cl1 87.313(18)
C24 Ru1 Cl2 140.12(5)
C25 Ru1 Cl2 166.45(5)
C29 Ru1 Cl2 87.76(5)
C30 Ru1 Cl2 104.48(5)
C28 Ru1 Cl2 99.70(5)
C26 Ru1 Cl2 131.68(5)
P1 Ru1 Cl2 88.391(19)
Cl1 Ru1 Cl2 84.44(2)
C23 P1 C22 105.82(9)
C23 P1 C14 111.10(9)
C22 P1 C14 91.61(9)
C23 P1 Ru1 117.76(6)
C22 P1 Ru1 117.09(6)
C14 P1 Ru1 110.44(6)
C8 C1 C2 121.07(19)
C4 C2 C1 118.74(19)
C4 C2 C3 120.52(19)
C1 C2 C3 120.71(19)
C2 C4 C5 121.41(19)
C7 C5 C4 118.44(19)
C7 C5 C6 120.79(19)
C4 C5 C6 120.69(19)
C8 C7 C5 121.53(19)
C7 C8 C1 118.77(18)
C7 C8 C9 120.77(18)
C1 C8 C9 120.14(18)
C10 C9 C14 118.05(18)
C10 C9 C8 117.67(18)
C14 C9 C8 124.20(17)
C11 C10 C9 121.84(19)
C10 C11 C12 120.30(18)
C11 C12 C13 119.07(18)
C12 C13 C14 121.07(18)
C12 C13 C15 124.74(17)
C14 C13 C15 114.17(16)
C9 C14 C13 119.62(17)
C9 C14 P1 130.25(14)
C13 C14 P1 108.96(14)
C16 C15 C22 120.96(18)
C16 C15 C13 125.15(17)
C22 C15 C13 113.89(16)
C15 C16 C17 120.04(18)
C19 C17 C16 118.36(18)
C19 C17 C18 120.60(19)
C16 C17 C18 121.04(18)
C17 C19 C20 123.36(19)
C19 C20 C22 117.31(17)
C19 C20 C21 118.07(18)
C22 C20 C21 124.62(17)
C20 C22 C15 119.83(17)
C20 C22 P1 130.40(14)
C15 C22 P1 109.73(14)
C25 C24 C30 122.26(17)
C25 C24 Ru1 72.08(11)
C30 C24 Ru1 73.29(10)
C24 C25 C26 119.89(18)
C24 C25 Ru1 70.03(10)
C26 C25 Ru1 73.26(11)
C28 C26 C25 119.17(18)
C28 C26 C27 120.97(18)
C25 C26 C27 119.79(18)
C28 C26 Ru1 71.51(11)
C25 C26 Ru1 69.29(11)
C27 C26 Ru1 128.97(14)
C26 C28 C29 119.67(17)
C26 C28 Ru1 71.70(11)
C29 C28 Ru1 69.46(10)
C30 C29 C28 122.53(18)
C30 C29 Ru1 72.45(11)
C28 C29 Ru1 73.15(11)
C29 C30 C24 116.40(17)
C29 C30 C31 123.80(17)
C24 C30 C31 119.79(17)
C29 C30 Ru1 70.10(11)
C24 C30 Ru1 68.81(10)
C31 C30 Ru1 132.53(13)
C30 C31 C32 113.41(17)
C30 C31 C33 109.13(16)
C32 C31 C33 110.09(17)
Cl5 C34 Cl4 110.45(12)
Cl5 C34 Cl3 109.81(11)
Cl4 C34 Cl3 109.95(11)

loop_
_geom_bond_atom_site_label_1
_geom_bond_atom_site_label_2
_geom_bond_distance
Ru1 C24 2.1681(18)
Ru1 C25 2.1950(18)
Ru1 C29 2.1964(19)
Ru1 C30 2.2271(19)
Ru1 C28 2.2448(18)
Ru1 C26 2.2472(19)
Ru1 P1 2.3593(5)
Ru1 Cl1 2.4022(5)
Ru1 Cl2 2.4066(5)
P1 C23 1.8151(19)
P1 C22 1.8279(19)
P1 C14 1.8352(19)
C1 C8 1.396(3)
C1 C2 1.396(3)
C2 C4 1.392(3)
C2 C3 1.502(3)
C4 C5 1.398(3)
C5 C7 1.392(3)
C5 C6 1.506(3)
C7 C8 1.392(3)
C8 C9 1.487(3)
C9 C10 1.399(3)
C9 C14 1.409(3)
C10 C11 1.388(3)
C11 C12 1.388(3)
C12 C13 1.392(3)
C13 C14 1.411(3)
C13 C15 1.476(3)
C15 C16 1.388(3)
C15 C22 1.409(3)
C16 C17 1.393(3)
C17 C19 1.392(3)
C17 C18 1.508(3)
C19 C20 1.397(3)
C20 C22 1.407(3)
C20 C21 1.508(3)
C24 C25 1.417(3)
C24 C30 1.428(3)
C25 C26 1.427(3)
C26 C28 1.417(3)
C26 C27 1.499(3)
C28 C29 1.424(3)
C29 C30 1.421(3)
C30 C31 1.515(3)
C31 C32 1.520(3)
C31 C33 1.539(3)
C34 Cl5 1.763(2)
C34 Cl4 1.768(2)
C34 Cl3 1.768(2)

loop_
_geom_torsion_atom_site_label_1
_geom_torsion_atom_site_label_2
_geom_torsion_atom_site_label_3
_geom_torsion_atom_site_label_4
_geom_torsion
C24 Ru1 P1 C23 -168.62(9)
C25 Ru1 P1 C23 -133.75(9)
C29 Ru1 P1 C23 136.31(10)
C30 Ru1 P1 C23 155.61(9)
C28 Ru1 P1 C23 -175.7(3)
C26 Ru1 P1 C23 -115.42(11)
Cl1 Ru1 P1 C23 -33.35(8)
Cl2 Ru1 P1 C23 51.16(8)
C24 Ru1 P1 C22 63.41(9)
C25 Ru1 P1 C22 98.27(9)
C29 Ru1 P1 C22 8.34(10)
C30 Ru1 P1 C22 27.64(9)
C28 Ru1 P1 C22 56.3(3)
C26 Ru1 P1 C22 116.60(10)
Cl1 Ru1 P1 C22 -161.32(7)
Cl2 Ru1 P1 C22 -76.82(7)
C24 Ru1 P1 C14 -39.54(8)
C25 Ru1 P1 C14 -4.68(8)
C29 Ru1 P1 C14 -94.62(10)
C30 Ru1 P1 C14 -75.31(8)
C28 Ru1 P1 C14 -46.6(3)
C26 Ru1 P1 C14 13.65(10)
Cl1 Ru1 P1 C14 95.72(7)
Cl2 Ru1 P1 C14 -179.77(7)
C8 C1 C2 C4 -0.3(3)
C8 C1 C2 C3 -178.6(2)
C1 C2 C4 C5 -1.4(3)
C3 C2 C4 C5 176.9(2)
C2 C4 C5 C7 1.6(3)
C2 C4 C5 C6 -175.2(2)
C4 C5 C7 C8 0.0(3)
C6 C5 C7 C8 176.75(19)
C5 C7 C8 C1 -1.6(3)
C5 C7 C8 C9 -175.12(18)
C2 C1 C8 C7 1.8(3)
C2 C1 C8 C9 175.33(18)
C7 C8 C9 C10 124.6(2)
C1 C8 C9 C10 -48.8(3)
C7 C8 C9 C14 -52.2(3)
C1 C8 C9 C14 134.4(2)
C14 C9 C10 C11 1.0(3)
C8 C9 C10 C11 -175.97(18)
C9 C10 C11 C12 1.0(3)
C10 C11 C12 C13 -1.9(3)
C11 C12 C13 C14 0.7(3)
C11 C12 C13 C15 -177.90(18)
C10 C9 C14 C13 -2.2(3)
C8 C9 C14 C13 174.61(17)
C10 C9 C14 P1 163.97(15)
C8 C9 C14 P1 -19.3(3)
C12 C13 C14 C9 1.3(3)
C15 C13 C14 C9 -179.92(16)
C12 C13 C14 P1 -167.50(15)
C15 C13 C14 P1 11.2(2)
C23 P1 C14 C9 73.05(19)
C22 P1 C14 C9 -179.30(18)
Ru1 P1 C14 C9 -59.53(19)
C23 P1 C14 C13 -119.69(14)
C22 P1 C14 C13 -12.04(14)
Ru1 P1 C14 C13 107.74(12)
C12 C13 C15 C16 -5.1(3)
C14 C13 C15 C16 176.22(18)
C12 C13 C15 C22 174.81(18)
C14 C13 C15 C22 -3.9(2)
C22 C15 C16 C17 1.1(3)
C13 C15 C16 C17 -178.97(18)
C15 C16 C17 C19 2.1(3)
C15 C16 C17 C18 -177.46(19)
C16 C17 C19 C20 -3.1(3)
C18 C17 C19 C20 176.50(19)
C17 C19 C20 C22 0.7(3)
C17 C19 C20 C21 -179.35(18)
C19 C20 C22 C15 2.6(3)
C21 C20 C22 C15 -177.34(18)
C19 C20 C22 P1 -174.82(15)
C21 C20 C22 P1 5.2(3)
C16 C15 C22 C20 -3.6(3)
C13 C15 C22 C20 176.52(17)
C16 C15 C22 P1 174.36(15)
C13 C15 C22 P1 -5.5(2)
C23 P1 C22 C20 -59.9(2)
C14 P1 C22 C20 -172.35(18)
Ru1 P1 C22 C20 73.65(19)
C23 P1 C22 C15 122.48(14)
C14 P1 C22 C15 10.00(14)
Ru1 P1 C22 C15 -104.00(13)
C29 Ru1 C24 C25 -102.94(12)
C30 Ru1 C24 C25 -133.07(16)
C28 Ru1 C24 C25 -65.90(11)
C26 Ru1 C24 C25 -29.47(11)
P1 Ru1 C24 C25 115.57(10)
Cl1 Ru1 C24 C25 30.75(14)
Cl2 Ru1 C24 C25 -158.57(9)
C25 Ru1 C24 C30 133.07(16)
C29 Ru1 C24 C30 30.13(11)
C28 Ru1 C24 C30 67.16(11)
C26 Ru1 C24 C30 103.60(12)
P1 Ru1 C24 C30 -111.36(10)
Cl1 Ru1 C24 C30 163.82(8)
Cl2 Ru1 C24 C30 -25.50(14)
C30 C24 C25 C26 -0.1(3)
Ru1 C24 C25 C26 55.78(16)
C30 C24 C25 Ru1 -55.84(16)
C29 Ru1 C25 C24 66.08(11)
C30 Ru1 C25 C24 28.82(11)
C28 Ru1 C25 C24 102.89(12)
C26 Ru1 C25 C24 131.53(17)
P1 Ru1 C25 C24 -68.50(11)
Cl1 Ru1 C25 C24 -158.45(10)
Cl2 Ru1 C25 C24 90.1(2)
C24 Ru1 C25 C26 -131.53(17)
C29 Ru1 C25 C26 -65.45(12)
C30 Ru1 C25 C26 -102.71(12)
C28 Ru1 C25 C26 -28.64(11)
P1 Ru1 C25 C26 159.97(10)
Cl1 Ru1 C25 C26 70.03(11)
Cl2 Ru1 C25 C26 -41.5(3)
C24 C25 C26 C28 -1.1(3)
Ru1 C25 C26 C28 53.18(16)
C24 C25 C26 C27 -178.18(17)
Ru1 C25 C26 C27 -123.93(18)
C24 C25 C26 Ru1 -54.25(15)
C24 Ru1 C26 C28 -102.73(13)
C25 Ru1 C26 C28 -132.52(17)
C29 Ru1 C26 C28 -28.87(11)
C30 Ru1 C26 C28 -65.47(12)
P1 Ru1 C26 C28 -162.60(9)
Cl1 Ru1 C26 C28 115.12(11)
Cl2 Ru1 C26 C28 35.50(14)
C24 Ru1 C26 C25 29.79(11)
C29 Ru1 C26 C25 103.65(13)
C30 Ru1 C26 C25 67.05(12)
C28 Ru1 C26 C25 132.52(17)
P1 Ru1 C26 C25 -30.08(15)
Cl1 Ru1 C26 C25 -112.36(11)
Cl2 Ru1 C26 C25 168.01(9)
C24 Ru1 C26 C27 142.0(2)
C25 Ru1 C26 C27 112.2(2)
C29 Ru1 C26 C27 -144.2(2)
C30 Ru1 C26 C27 179.22(19)
C28 Ru1 C26 C27 -115.3(2)
P1 Ru1 C26 C27 82.09(19)
Cl1 Ru1 C26 C27 -0.19(17)
Cl2 Ru1 C26 C27 -79.81(19)
C25 C26 C28 C29 0.0(3)
C27 C26 C28 C29 177.07(18)
Ru1 C26 C28 C29 52.14(16)
C25 C26 C28 Ru1 -52.14(16)
C27 C26 C28 Ru1 124.94(18)
C24 Ru1 C28 C26 66.62(12)
C25 Ru1 C28 C26 29.12(11)
C29 Ru1 C28 C26 132.90(17)
C30 Ru1 C28 C26 104.32(12)
P1 Ru1 C28 C26 73.8(3)
Cl1 Ru1 C28 C26 -67.57(11)
Cl2 Ru1 C28 C26 -153.90(10)
C24 Ru1 C28 C29 -66.28(12)
C25 Ru1 C28 C29 -103.78(13)
C30 Ru1 C28 C29 -28.58(11)
C26 Ru1 C28 C29 -132.90(17)
P1 Ru1 C28 C29 -59.1(3)
Cl1 Ru1 C28 C29 159.53(10)
Cl2 Ru1 C28 C29 73.20(11)
C26 C28 C29 C30 2.3(3)
Ru1 C28 C29 C30 55.46(16)
C26 C28 C29 Ru1 -53.17(16)
C24 Ru1 C29 C30 -30.47(11)
C25 Ru1 C29 C30 -67.92(12)
C28 Ru1 C29 C30 -133.24(17)
C26 Ru1 C29 C30 -104.81(12)
P1 Ru1 C29 C30 32.14(14)
Cl1 Ru1 C29 C30 -162.89(9)
Cl2 Ru1 C29 C30 117.55(11)
C24 Ru1 C29 C28 102.78(13)
C25 Ru1 C29 C28 65.32(12)
C30 Ru1 C29 C28 133.24(17)
C26 Ru1 C29 C28 28.43(11)
P1 Ru1 C29 C28 165.38(9)
Cl1 Ru1 C29 C28 -29.65(14)
Cl2 Ru1 C29 C28 -109.20(11)
C28 C29 C30 C24 -3.3(3)
Ru1 C29 C30 C24 52.48(14)
C28 C29 C30 C31 175.70(17)
Ru1 C29 C30 C31 -128.52(18)
C28 C29 C30 Ru1 -55.78(17)
C25 C24 C30 C29 2.2(3)
Ru1 C24 C30 C29 -53.12(15)
C25 C24 C30 C31 -176.87(17)
Ru1 C24 C30 C31 127.84(16)
C25 C24 C30 Ru1 55.29(16)
C24 Ru1 C30 C29 130.36(17)
C25 Ru1 C30 C29 101.55(12)
C28 Ru1 C30 C29 28.54(11)
C26 Ru1 C30 C29 64.58(12)
P1 Ru1 C30 C29 -157.60(10)
Cl1 Ru1 C30 C29 67.3(3)
Cl2 Ru1 C30 C29 -66.20(11)
C25 Ru1 C30 C24 -28.81(11)
C29 Ru1 C30 C24 -130.36(17)
C28 Ru1 C30 C24 -101.83(12)
C26 Ru1 C30 C24 -65.79(11)
P1 Ru1 C30 C24 72.03(11)
Cl1 Ru1 C30 C24 -63.1(3)
Cl2 Ru1 C30 C24 163.44(10)
C24 Ru1 C30 C31 -111.6(2)
C25 Ru1 C30 C31 -140.37(19)
C29 Ru1 C30 C31 118.1(2)
C28 Ru1 C30 C31 146.6(2)
C26 Ru1 C30 C31 -177.34(19)
P1 Ru1 C30 C31 -39.52(18)
Cl1 Ru1 C30 C31 -174.66(14)
Cl2 Ru1 C30 C31 51.88(18)
C29 C30 C31 C32 28.1(3)
C24 C30 C31 C32 -152.90(18)
Ru1 C30 C31 C32 -65.2(2)
C29 C30 C31 C33 -95.0(2)
C24 C30 C31 C33 84.0(2)
Ru1 C30 C31 C33 171.68(15)
